data_7717836
loop_
_publ_author_name
'Thomas, Jarrod R.'
'Giansiracusa, Marcus J.'
'Mifsud, Jonathan T.'
'Mole, Richard A.'
'Sulway, Scott A.'

_publ_section_title
;
 A rare case of a zero-field single-ion magnet in a cerium(III)
 pseudo-icosahedral complex.
;
_journal_name_full 'Dalton transactions (Cambridge, England : 2003)'
_journal_paper_doi 10.1039/d4dt03231d
_journal_year 2025
_chemical_formula_moiety 'C42 H32 B2 La N12 O6, I, 2(C H2 Cl2)'
_chemical_formula_sum 'C44 H36 B2 Cl4 I La N12 O6'
_chemical_formula_weight 1258.08
_space_group_crystal_system triclinic
_space_group_IT_number 2
_space_group_name_Hall '-P 1'
_space_group_name_H-M_alt 'P -1'
_atom_sites_solution_hydrogens geom
_atom_sites_solution_primary dual
_audit_creation_date 2023-10-18
_audit_creation_method
;
Olex2 1.3
(compiled 2020.11.12 svn.r5f609507 for OlexSys, GUI svn.r6408)
;
_audit_update_record
;
2024-11-04 deposited with the CCDC.	2025-01-08 downloaded from the CCDC.
;
_cell_angle_alpha 72.060(3)
_cell_angle_beta 69.769(3)
_cell_angle_gamma 63.382(2)
_cell_formula_units_Z 1
_cell_length_a 11.1211(8)
_cell_length_b 11.3355(7)
_cell_length_c 11.9129(8)
_cell_measurement_reflns_used 9641
_cell_measurement_temperature 100.0
_cell_measurement_theta_max 33.193
_cell_measurement_theta_min 2.310
_cell_volume 1238.62(15)
_computing_cell_refinement 'SAINT V8.40B (?, 2016)'
_computing_data_reduction 'SAINT V8.40B (?, 2016)'
_computing_molecular_graphics 'Olex2 1.3 (Dolomanov et al., 2009)'
_computing_publication_material 'Olex2 1.3 (Dolomanov et al., 2009)'
_computing_structure_refinement 'XL  (Sheldrick, 2008)'
_computing_structure_solution 'SHELXT 2018/2 (Sheldrick, 2018)'
_diffrn_ambient_temperature 100.0
_diffrn_measured_fraction_theta_full 0.999
_diffrn_measured_fraction_theta_max 1.000
_diffrn_measurement_device_type 'Brucker DQUEST8 CCD'
_diffrn_radiation_type MoK\a
_diffrn_radiation_wavelength 0.71073
_diffrn_reflns_av_R_equivalents 0.0570
_diffrn_reflns_av_unetI/netI 0.0296
_diffrn_reflns_Laue_measured_fraction_full 0.999
_diffrn_reflns_Laue_measured_fraction_max 1.000
_diffrn_reflns_limit_h_max 15
_diffrn_reflns_limit_h_min -15
_diffrn_reflns_limit_k_max 16
_diffrn_reflns_limit_k_min -16
_diffrn_reflns_limit_l_max 17
_diffrn_reflns_limit_l_min -17
_diffrn_reflns_number 52660
_diffrn_reflns_point_group_measured_fraction_full 0.999
_diffrn_reflns_point_group_measured_fraction_max 1.000
_diffrn_reflns_theta_full 25.242
_diffrn_reflns_theta_max 30.506
_diffrn_reflns_theta_min 2.044
_diffrn_source_current 1.4
_diffrn_source_power 0.07
_diffrn_source_voltage 50.0
_exptl_absorpt_coefficient_mu 1.761
_exptl_absorpt_correction_T_max 0.7465
_exptl_absorpt_correction_T_min 0.5837
_exptl_absorpt_correction_type multi-scan
_exptl_absorpt_process_details
;
SADABS-2016/2 (Bruker,2016/2) was used for absorption correction.
wR2(int) was 0.1411 before and 0.0873 after correction.
The Ratio of minimum to maximum transmission is 0.7819.
The \l/2 correction factor is Not present.
;
_exptl_crystal_colour 'clear colourless'
_exptl_crystal_colour_lustre clear
_exptl_crystal_colour_primary colourless
_exptl_crystal_density_diffrn 1.687
_exptl_crystal_description plate
_exptl_crystal_F_000 620
_exptl_crystal_size_max 0.5
_exptl_crystal_size_mid 0.2
_exptl_crystal_size_min 0.05
_refine_diff_density_max 1.076
_refine_diff_density_min -1.775
_refine_diff_density_rms 0.133
_refine_ls_extinction_method none
_refine_ls_goodness_of_fit_ref 1.190
_refine_ls_hydrogen_treatment constr
_refine_ls_matrix_type full
_refine_ls_number_parameters 319
_refine_ls_number_reflns 7540
_refine_ls_number_restraints 0
_refine_ls_restrained_S_all 1.190
_refine_ls_R_factor_all 0.0464
_refine_ls_R_factor_gt 0.0373
_refine_ls_shift/su_max 0.001
_refine_ls_shift/su_mean 0.000
_refine_ls_structure_factor_coef Fsqd
_refine_ls_weighting_details 'w=1/[\s^2^(Fo^2^)+3.9469P] where P=(Fo^2^+2Fc^2^)/3'
_refine_ls_weighting_scheme calc
_refine_ls_wR_factor_gt 0.0802
_refine_ls_wR_factor_ref 0.0885
_reflns_Friedel_coverage 0.000
_reflns_number_gt 6690
_reflns_number_total 7540
_reflns_threshold_expression 'I > 2\s(I)'
_cod_data_source_file d4dt03231d2.cif
_cod_data_source_block jtm004_231017_a
_cod_database_code 7717836
_shelx_shelxl_version_number 2019/1
_shelx_space_group_comment
;
The symmetry employed for this shelxl refinement is uniquely defined
by the following loop, which should always be used as a source of
symmetry information in preference to the above space-group names.
They are only intended as comments.
;
_shelx_estimated_absorpt_t_max 0.917
_shelx_estimated_absorpt_t_min 0.473
_olex2_refinement_description
;
1. Fixed Uiso
 At 1.2 times of:
  All B(H) groups, All C(H) groups, All C(H,H) groups
2.a Ternary CH refined with riding coordinates:
 B1(H1A)
2.b Secondary CH2 refined with riding coordinates:
 C22(H22A,H22B)
2.c Aromatic/amide H refined with riding coordinates:
 C8(H8), C5(H5), C6(H6), C14(H14), C21(H21), C2(H2), C7(H7), C20(H20), C9(H9),
 C1(H1), C19(H19), C16(H16), C15(H15), C13(H13), C12(H12)
;
_olex2_date_sample_completion 2023-10-17
_olex2_date_sample_data_collection 2023-10-17
_olex2_date_sample_submission 2023-10-17
_olex2_submission_special_instructions 'No special instructions were received'

loop_
_space_group_symop_operation_xyz
'x, y, z'
'-x, -y, -z'

loop_
_atom_site_label
_atom_site_type_symbol
_atom_site_fract_x
_atom_site_fract_y
_atom_site_fract_z
_atom_site_U_iso_or_equiv
_atom_site_adp_type
_atom_site_occupancy
_atom_site_site_symmetry_order
_atom_site_calc_flag
_atom_site_refinement_flags_posn
_atom_site_refinement_flags_adp
_atom_site_refinement_flags_occupancy
_atom_site_disorder_assembly
_atom_site_disorder_group
La1 La 0.500000 0.500000 0.500000 0.01358(5) Uani 1 2 d S . P . .
I1 I 1.000000 0.000000 1.000000 0.04166(10) Uani 1 2 d S . P . .
Cl1 Cl 0.26331(10) 0.07547(8) 1.16435(8) 0.03539(18) Uani 1 1 d . . . . .
Cl2 Cl 0.12670(12) 0.34009(9) 1.03182(9) 0.0488(3) Uani 1 1 d . . . . .
O1 O 0.2960(2) 0.75783(18) 0.54946(17) 0.0176(4) Uani 1 1 d . . . . .
O3 O 0.4144(2) 0.3422(2) 0.42305(18) 0.0196(4) Uani 1 1 d . . . . .
O2 O 0.7877(2) 0.4661(2) 0.41883(18) 0.0207(4) Uani 1 1 d . . . . .
N2 N 0.3733(2) 0.5470(2) 0.7275(2) 0.0164(4) Uani 1 1 d . . . . .
N3 N 0.6423(2) 0.3054(2) 0.7659(2) 0.0190(4) Uani 1 1 d . . . . .
N6 N 0.4480(2) 0.2890(2) 0.6495(2) 0.0163(4) Uani 1 1 d . . . . .
N4 N 0.6729(2) 0.3660(2) 0.6470(2) 0.0164(4) Uani 1 1 d . . . . .
N5 N 0.4479(2) 0.2465(2) 0.7695(2) 0.0191(4) Uani 1 1 d . . . . .
N1 N 0.3964(2) 0.4597(2) 0.8333(2) 0.0195(4) Uani 1 1 d . . . . .
C3 C 0.2880(3) 0.6669(3) 0.7601(2) 0.0166(5) Uani 1 1 d . . . . .
C4 C 0.2430(3) 0.7822(3) 0.6675(2) 0.0165(5) Uani 1 1 d . . . . .
C8 C 0.7578(3) 0.2461(3) 0.8091(3) 0.0241(6) Uani 1 1 d . . . . .
H8 H 0.762730 0.197736 0.889289 0.029 Uiso 1 1 calc R U . . .
C5 C 0.1568(3) 0.9128(3) 0.6671(3) 0.0213(5) Uani 1 1 d . . . . .
H5 H 0.107902 0.955551 0.735857 0.026 Uiso 1 1 calc R U . . .
C6 C 0.1538(3) 0.9736(3) 0.5433(3) 0.0218(5) Uani 1 1 d . . . . .
H6 H 0.101667 1.064548 0.514317 0.026 Uiso 1 1 calc R U . . .
C17 C 0.4067(3) 0.2089(3) 0.6218(3) 0.0191(5) Uani 1 1 d . . . . .
C18 C 0.3973(3) 0.2284(3) 0.4991(3) 0.0200(5) Uani 1 1 d . . . . .
C10 C 0.8082(3) 0.3428(3) 0.6183(3) 0.0184(5) Uani 1 1 d . . . . .
C11 C 0.8739(3) 0.3919(3) 0.4970(3) 0.0195(5) Uani 1 1 d . . . . .
C14 C 0.8693(3) 0.5054(3) 0.3092(3) 0.0250(6) Uani 1 1 d . . . . .
H14 H 0.836969 0.558156 0.238475 0.030 Uiso 1 1 calc R U . . .
C21 C 0.4026(3) 0.3428(3) 0.3107(3) 0.0233(5) Uani 1 1 d . . . . .
H21 H 0.408964 0.410333 0.240550 0.028 Uiso 1 1 calc R U . . .
C2 C 0.2552(3) 0.6584(3) 0.8861(3) 0.0236(6) Uani 1 1 d . . . . .
H2 H 0.197139 0.728097 0.931742 0.028 Uiso 1 1 calc R U . . .
C7 C 0.2390(3) 0.8778(3) 0.4751(3) 0.0197(5) Uani 1 1 d . . . . .
H7 H 0.256827 0.890975 0.389094 0.024 Uiso 1 1 calc R U . . .
C20 C 0.3808(3) 0.2335(3) 0.3160(3) 0.0277(6) Uani 1 1 d . . . . .
H20 H 0.370120 0.209659 0.251293 0.033 Uiso 1 1 calc R U . . .
C9 C 0.8665(3) 0.2674(3) 0.7181(3) 0.0250(6) Uani 1 1 d . . . . .
H9 H 0.959829 0.237805 0.721837 0.030 Uiso 1 1 calc R U . . .
C1 C 0.3269(3) 0.5247(3) 0.9285(3) 0.0251(6) Uani 1 1 d . . . . .
H1 H 0.327217 0.485020 1.011315 0.030 Uiso 1 1 calc R U . . .
C19 C 0.3769(3) 0.1599(3) 0.4382(3) 0.0263(6) Uani 1 1 d . . . . .
H19 H 0.362499 0.078162 0.469931 0.032 Uiso 1 1 calc R U . . .
C16 C 0.3793(3) 0.1141(3) 0.7246(3) 0.0263(6) Uani 1 1 d . . . . .
H16 H 0.348718 0.046105 0.730061 0.032 Uiso 1 1 calc R U . . .
C15 C 0.4067(3) 0.1416(3) 0.8153(3) 0.0248(6) Uani 1 1 d . . . . .
H15 H 0.398214 0.094789 0.897039 0.030 Uiso 1 1 calc R U . . .
C13 C 1.0014(3) 0.4578(3) 0.3174(3) 0.0287(6) Uani 1 1 d . . . . .
H13 H 1.077672 0.470427 0.254654 0.034 Uiso 1 1 calc R U . . .
C12 C 1.0051(3) 0.3845(3) 0.4387(3) 0.0271(6) Uani 1 1 d . . . . .
H12 H 1.084048 0.339393 0.471871 0.033 Uiso 1 1 calc R U . . .
C22 C 0.1038(4) 0.1981(3) 1.1338(3) 0.0330(7) Uani 1 1 d . . . . .
H22A H 0.063923 0.159257 1.098799 0.040 Uiso 1 1 calc R U . . .
H22B H 0.037622 0.224914 1.210804 0.040 Uiso 1 1 calc R U . . .
B1 B 0.4946(3) 0.3114(3) 0.8343(3) 0.0206(6) Uani 1 1 d . . . . .
H1A H 0.493425 0.262630 0.920068 0.025 Uiso 1 1 calc R U . . .

loop_
_atom_site_aniso_label
_atom_site_aniso_U_11
_atom_site_aniso_U_22
_atom_site_aniso_U_33
_atom_site_aniso_U_23
_atom_site_aniso_U_13
_atom_site_aniso_U_12
La1 0.01258(9) 0.01275(9) 0.01411(9) -0.00367(7) -0.00322(7) -0.00300(7)
I1 0.0495(2) 0.02914(15) 0.03576(17) -0.02154(13) -0.03115(15) 0.01928(14)
Cl1 0.0429(5) 0.0279(4) 0.0381(4) 0.0006(3) -0.0187(4) -0.0137(3)
Cl2 0.0532(6) 0.0247(4) 0.0349(4) 0.0022(3) 0.0069(4) -0.0044(4)
O1 0.0179(9) 0.0140(8) 0.0165(8) -0.0022(7) -0.0026(7) -0.0038(7)
O3 0.0224(9) 0.0187(9) 0.0227(9) -0.0055(7) -0.0054(7) -0.0111(8)
O2 0.0134(8) 0.0238(10) 0.0222(9) -0.0022(8) -0.0022(7) -0.0076(7)
N2 0.0158(10) 0.0142(9) 0.0149(9) -0.0018(8) -0.0018(8) -0.0042(8)
N3 0.0196(10) 0.0168(10) 0.0176(10) -0.0021(8) -0.0072(8) -0.0031(8)
N6 0.0158(10) 0.0142(9) 0.0159(10) -0.0004(8) -0.0008(8) -0.0070(8)
N4 0.0147(10) 0.0167(10) 0.0167(10) -0.0041(8) -0.0030(8) -0.0050(8)
N5 0.0178(10) 0.0166(10) 0.0167(10) -0.0008(8) 0.0003(8) -0.0059(8)
N1 0.0208(11) 0.0184(10) 0.0141(10) -0.0026(8) -0.0020(8) -0.0050(9)
C3 0.0150(11) 0.0161(11) 0.0167(11) -0.0044(9) -0.0017(9) -0.0050(9)
C4 0.0137(10) 0.0176(11) 0.0176(11) -0.0062(9) -0.0002(9) -0.0061(9)
C8 0.0254(14) 0.0211(13) 0.0252(13) -0.0029(10) -0.0135(11) -0.0038(11)
C5 0.0178(12) 0.0168(12) 0.0246(13) -0.0063(10) 0.0002(10) -0.0049(10)
C6 0.0178(12) 0.0140(11) 0.0287(14) -0.0027(10) -0.0028(10) -0.0047(10)
C17 0.0133(11) 0.0153(11) 0.0262(13) -0.0056(10) 0.0005(9) -0.0059(9)
C18 0.0133(11) 0.0173(11) 0.0313(14) -0.0068(10) -0.0039(10) -0.0070(9)
C10 0.0161(11) 0.0165(11) 0.0247(13) -0.0067(10) -0.0074(10) -0.0045(9)
C11 0.0144(11) 0.0174(11) 0.0292(14) -0.0087(10) -0.0056(10) -0.0052(9)
C14 0.0196(13) 0.0272(14) 0.0260(14) -0.0073(11) 0.0033(10) -0.0120(11)
C21 0.0210(13) 0.0264(14) 0.0253(13) -0.0086(11) -0.0077(10) -0.0073(11)
C2 0.0263(14) 0.0215(13) 0.0168(12) -0.0088(10) -0.0012(10) -0.0034(11)
C7 0.0198(12) 0.0158(11) 0.0208(12) 0.0006(9) -0.0051(10) -0.0070(10)
C20 0.0228(14) 0.0278(15) 0.0389(17) -0.0137(13) -0.0127(12) -0.0065(12)
C9 0.0210(13) 0.0216(13) 0.0340(15) -0.0046(11) -0.0156(12) -0.0033(11)
C1 0.0258(14) 0.0221(13) 0.0182(12) -0.0060(10) -0.0011(10) -0.0030(11)
C19 0.0198(13) 0.0164(12) 0.0476(18) -0.0110(12) -0.0088(12) -0.0074(10)
C16 0.0245(14) 0.0194(13) 0.0320(15) -0.0019(11) 0.0010(11) -0.0134(11)
C15 0.0239(13) 0.0181(12) 0.0220(13) 0.0018(10) 0.0030(10) -0.0092(11)
C13 0.0190(13) 0.0324(16) 0.0341(16) -0.0115(13) 0.0047(11) -0.0141(12)
C12 0.0142(12) 0.0314(15) 0.0372(16) -0.0129(13) -0.0032(11) -0.0081(11)
C22 0.0284(16) 0.0303(16) 0.0376(18) -0.0006(13) -0.0039(13) -0.0156(13)
B1 0.0223(14) 0.0183(13) 0.0150(12) -0.0023(10) -0.0009(10) -0.0057(11)

loop_
_atom_type_symbol
_atom_type_description
_atom_type_scat_dispersion_real
_atom_type_scat_dispersion_imag
_atom_type_scat_source
C C 0.0033 0.0016 'International Tables Vol C Tables 4.2.6.8 and 6.1.1.4'
H H 0.0000 0.0000 'International Tables Vol C Tables 4.2.6.8 and 6.1.1.4'
B B 0.0013 0.0007 'International Tables Vol C Tables 4.2.6.8 and 6.1.1.4'
Cl Cl 0.1484 0.1585 'International Tables Vol C Tables 4.2.6.8 and 6.1.1.4'
I I -0.4742 1.8119 'International Tables Vol C Tables 4.2.6.8 and 6.1.1.4'
La La -0.2871 2.4523 'International Tables Vol C Tables 4.2.6.8 and 6.1.1.4'
N N 0.0061 0.0033 'International Tables Vol C Tables 4.2.6.8 and 6.1.1.4'
O O 0.0106 0.0060 'International Tables Vol C Tables 4.2.6.8 and 6.1.1.4'

loop_
_geom_angle_atom_site_label_1
_geom_angle_atom_site_label_2
_geom_angle_atom_site_label_3
_geom_angle
_geom_angle_site_symmetry_1
_geom_angle_site_symmetry_3
_geom_angle_publ_flag
O1 La1 O1 180.0 2_666 . ?
O1 La1 O2 61.85(6) . 2_666 ?
O1 La1 O2 118.15(6) . . ?
O1 La1 O2 61.85(6) 2_666 . ?
O1 La1 O2 118.15(6) 2_666 2_666 ?
O3 La1 O1 63.32(6) . 2_666 ?
O3 La1 O1 116.68(6) . . ?
O3 La1 O1 116.68(6) 2_666 2_666 ?
O3 La1 O1 63.32(6) 2_666 . ?
O3 La1 O3 180.0 . 2_666 ?
O3 La1 O2 118.62(6) 2_666 2_666 ?
O3 La1 O2 61.38(6) . 2_666 ?
O3 La1 O2 61.38(6) 2_666 . ?
O3 La1 O2 118.62(6) . . ?
O2 La1 O2 180.0 2_666 . ?
N2 La1 O1 122.09(6) 2_666 . ?
N2 La1 O1 57.91(6) . . ?
N2 La1 O1 122.09(6) . 2_666 ?
N2 La1 O1 57.91(6) 2_666 2_666 ?
N2 La1 O3 115.50(6) . . ?
N2 La1 O3 115.50(6) 2_666 2_666 ?
N2 La1 O3 64.50(6) . 2_666 ?
N2 La1 O3 64.50(6) 2_666 . ?
N2 La1 O2 115.59(6) . . ?
N2 La1 O2 64.41(6) . 2_666 ?
N2 La1 O2 115.59(6) 2_666 2_666 ?
N2 La1 O2 64.41(6) 2_666 . ?
N2 La1 N2 180.0 . 2_666 ?
N6 La1 O1 115.52(6) 2_666 2_666 ?
N6 La1 O1 64.48(6) . 2_666 ?
N6 La1 O1 115.52(6) . . ?
N6 La1 O1 64.48(6) 2_666 . ?
N6 La1 O3 121.52(6) . 2_666 ?
N6 La1 O3 121.52(6) 2_666 . ?
N6 La1 O3 58.48(6) 2_666 2_666 ?
N6 La1 O3 58.48(6) . . ?
N6 La1 O2 64.47(6) 2_666 . ?
N6 La1 O2 115.53(6) 2_666 2_666 ?
N6 La1 O2 64.47(6) . 2_666 ?
N6 La1 O2 115.53(6) . . ?
N6 La1 N2 68.47(7) 2_666 2_666 ?
N6 La1 N2 111.53(7) 2_666 . ?
N6 La1 N2 68.47(7) . . ?
N6 La1 N2 111.53(7) . 2_666 ?
N6 La1 N6 180.0 2_666 . ?
N6 La1 N4 67.91(7) 2_666 2_666 ?
N6 La1 N4 112.09(7) 2_666 . ?
N6 La1 N4 67.91(7) . . ?
N6 La1 N4 112.09(7) . 2_666 ?
N4 La1 O1 63.77(6) . 2_666 ?
N4 La1 O1 116.23(6) . . ?
N4 La1 O1 116.23(6) 2_666 2_666 ?
N4 La1 O1 63.77(6) 2_666 . ?
N4 La1 O3 63.99(6) . 2_666 ?
N4 La1 O3 116.01(6) . . ?
N4 La1 O3 116.01(6) 2_666 2_666 ?
N4 La1 O3 63.99(6) 2_666 . ?
N4 La1 O2 121.93(6) . 2_666 ?
N4 La1 O2 58.07(6) . . ?
N4 La1 O2 121.93(6) 2_666 . ?
N4 La1 O2 58.07(6) 2_666 2_666 ?
N4 La1 N2 111.38(7) . 2_666 ?
N4 La1 N2 68.62(7) . . ?
N4 La1 N2 68.62(7) 2_666 2_666 ?
N4 La1 N2 111.38(7) 2_666 . ?
N4 La1 N4 180.0 2_666 . ?
C4 O1 La1 120.42(15) . . ?
C7 O1 La1 132.80(16) . . ?
C7 O1 C4 106.6(2) . . ?
C18 O3 La1 120.44(16) . . ?
C18 O3 C21 106.4(2) . . ?
C21 O3 La1 132.41(17) . . ?
C11 O2 La1 119.68(16) . . ?
C11 O2 C14 106.6(2) . . ?
C14 O2 La1 133.64(18) . . ?
N1 N2 La1 127.36(16) . . ?
C3 N2 La1 126.50(17) . . ?
C3 N2 N1 105.5(2) . . ?
N4 N3 B1 122.0(2) . . ?
C8 N3 N4 109.8(2) . . ?
C8 N3 B1 128.2(2) . . ?
N5 N6 La1 127.69(17) . . ?
C17 N6 La1 125.90(18) . . ?
C17 N6 N5 106.3(2) . . ?
N3 N4 La1 127.26(16) . . ?
C10 N4 La1 126.83(18) . . ?
C10 N4 N3 105.9(2) . . ?
N6 N5 B1 121.7(2) . . ?
C15 N5 N6 109.7(2) . . ?
C15 N5 B1 128.6(2) . . ?
N2 N1 B1 121.6(2) . . ?
C1 N1 N2 110.1(2) . . ?
C1 N1 B1 128.2(2) . . ?
N2 C3 C4 119.3(2) . . ?
N2 C3 C2 111.5(2) . . ?
C2 C3 C4 129.2(2) . . ?
O1 C4 C3 115.1(2) . . ?
C5 C4 O1 109.7(2) . . ?
C5 C4 C3 135.2(3) . . ?
N3 C8 H8 125.5 . . ?
N3 C8 C9 108.9(3) . . ?
C9 C8 H8 125.5 . . ?
C4 C5 H5 126.6 . . ?
C4 C5 C6 106.7(2) . . ?
C6 C5 H5 126.6 . . ?
C5 C6 H6 126.3 . . ?
C7 C6 C5 107.3(2) . . ?
C7 C6 H6 126.3 . . ?
N6 C17 C18 119.6(2) . . ?
N6 C17 C16 110.6(3) . . ?
C16 C17 C18 129.8(3) . . ?
O3 C18 C17 115.0(2) . . ?
C19 C18 O3 110.0(3) . . ?
C19 C18 C17 135.0(3) . . ?
N4 C10 C11 119.7(2) . . ?
N4 C10 C9 111.1(3) . . ?
C9 C10 C11 129.2(3) . . ?
O2 C11 C10 115.6(2) . . ?
C12 C11 O2 109.7(3) . . ?
C12 C11 C10 134.7(3) . . ?
O2 C14 H14 125.0 . . ?
C13 C14 O2 110.0(3) . . ?
C13 C14 H14 125.0 . . ?
O3 C21 H21 125.1 . . ?
C20 C21 O3 109.8(3) . . ?
C20 C21 H21 125.1 . . ?
C3 C2 H2 128.1 . . ?
C1 C2 C3 103.8(2) . . ?
C1 C2 H2 128.1 . . ?
O1 C7 H7 125.2 . . ?
C6 C7 O1 109.6(2) . . ?
C6 C7 H7 125.2 . . ?
C21 C20 H20 126.6 . . ?
C21 C20 C19 106.8(3) . . ?
C19 C20 H20 126.6 . . ?
C8 C9 C10 104.3(3) . . ?
C8 C9 H9 127.9 . . ?
C10 C9 H9 127.9 . . ?
N1 C1 C2 109.0(3) . . ?
N1 C1 H1 125.5 . . ?
C2 C1 H1 125.5 . . ?
C18 C19 C20 107.0(3) . . ?
C18 C19 H19 126.5 . . ?
C20 C19 H19 126.5 . . ?
C17 C16 H16 127.8 . . ?
C15 C16 C17 104.4(3) . . ?
C15 C16 H16 127.8 . . ?
N5 C15 C16 109.0(3) . . ?
N5 C15 H15 125.5 . . ?
C16 C15 H15 125.5 . . ?
C14 C13 H13 126.5 . . ?
C14 C13 C12 107.0(3) . . ?
C12 C13 H13 126.5 . . ?
C11 C12 C13 106.8(3) . . ?
C11 C12 H12 126.6 . . ?
C13 C12 H12 126.6 . . ?
Cl1 C22 H22A 109.4 . . ?
Cl1 C22 H22B 109.4 . . ?
Cl2 C22 Cl1 111.11(18) . . ?
Cl2 C22 H22A 109.4 . . ?
Cl2 C22 H22B 109.4 . . ?
H22A C22 H22B 108.0 . . ?
N3 B1 N5 109.5(2) . . ?
N3 B1 H1A 109.8 . . ?
N5 B1 H1A 109.8 . . ?
N1 B1 N3 108.4(2) . . ?
N1 B1 N5 109.6(2) . . ?
N1 B1 H1A 109.8 . . ?

loop_
_geom_bond_atom_site_label_1
_geom_bond_atom_site_label_2
_geom_bond_distance
_geom_bond_site_symmetry_2
_geom_bond_publ_flag
La1 O1 2.8688(18) . ?
La1 O1 2.8688(18) 2_666 ?
La1 O3 2.8430(19) 2_666 ?
La1 O3 2.8430(19) . ?
La1 O2 2.8820(19) . ?
La1 O2 2.8819(19) 2_666 ?
La1 N2 2.682(2) . ?
La1 N2 2.682(2) 2_666 ?
La1 N6 2.670(2) 2_666 ?
La1 N6 2.670(2) . ?
La1 N4 2.672(2) 2_666 ?
La1 N4 2.672(2) . ?
Cl1 C22 1.771(4) . ?
Cl2 C22 1.755(3) . ?
O1 C4 1.386(3) . ?
O1 C7 1.383(3) . ?
O3 C18 1.379(3) . ?
O3 C21 1.387(3) . ?
O2 C11 1.381(3) . ?
O2 C14 1.383(3) . ?
N2 N1 1.365(3) . ?
N2 C3 1.347(3) . ?
N3 N4 1.368(3) . ?
N3 C8 1.355(4) . ?
N3 B1 1.541(4) . ?
N6 N5 1.361(3) . ?
N6 C17 1.344(3) . ?
N4 C10 1.340(3) . ?
N5 C15 1.355(4) . ?
N5 B1 1.541(4) . ?
N1 C1 1.351(4) . ?
N1 B1 1.539(4) . ?
C3 C4 1.443(4) . ?
C3 C2 1.399(4) . ?
C4 C5 1.356(4) . ?
C8 H8 0.9500 . ?
C8 C9 1.375(4) . ?
C5 H5 0.9500 . ?
C5 C6 1.427(4) . ?
C6 H6 0.9500 . ?
C6 C7 1.351(4) . ?
C17 C18 1.443(4) . ?
C17 C16 1.404(4) . ?
C18 C19 1.342(4) . ?
C10 C11 1.439(4) . ?
C10 C9 1.405(4) . ?
C11 C12 1.358(4) . ?
C14 H14 0.9500 . ?
C14 C13 1.348(4) . ?
C21 H21 0.9500 . ?
C21 C20 1.345(4) . ?
C2 H2 0.9500 . ?
C2 C1 1.382(4) . ?
C7 H7 0.9500 . ?
C20 H20 0.9500 . ?
C20 C19 1.434(5) . ?
C9 H9 0.9500 . ?
C1 H1 0.9500 . ?
C19 H19 0.9500 . ?
C16 H16 0.9500 . ?
C16 C15 1.370(5) . ?
C15 H15 0.9500 . ?
C13 H13 0.9500 . ?
C13 C12 1.432(5) . ?
C12 H12 0.9500 . ?
C22 H22A 0.9900 . ?
C22 H22B 0.9900 . ?
B1 H1A 1.0000 . ?

loop_
_geom_torsion_atom_site_label_1
_geom_torsion_atom_site_label_2
_geom_torsion_atom_site_label_3
_geom_torsion_atom_site_label_4
_geom_torsion
_geom_torsion_site_symmetry_1
_geom_torsion_site_symmetry_2
_geom_torsion_site_symmetry_3
_geom_torsion_site_symmetry_4
_geom_torsion_publ_flag
La1 O1 C4 C3 -5.6(3) . . . . ?
La1 O1 C4 C5 175.47(17) . . . . ?
La1 O1 C7 C6 -175.17(17) . . . . ?
La1 O3 C18 C17 8.3(3) . . . . ?
La1 O3 C18 C19 -170.97(18) . . . . ?
La1 O3 C21 C20 169.27(19) . . . . ?
La1 O2 C11 C10 -3.4(3) . . . . ?
La1 O2 C11 C12 177.50(18) . . . . ?
La1 O2 C14 C13 -176.95(19) . . . . ?
La1 N2 N1 C1 171.55(19) . . . . ?
La1 N2 N1 B1 -6.0(4) . . . . ?
La1 N2 C3 C4 8.5(3) . . . . ?
La1 N2 C3 C2 -171.83(19) . . . . ?
La1 N6 N5 C15 175.60(18) . . . . ?
La1 N6 N5 B1 -6.4(3) . . . . ?
La1 N6 C17 C18 4.7(3) . . . . ?
La1 N6 C17 C16 -175.68(18) . . . . ?
La1 N4 C10 C11 -0.4(3) . . . . ?
La1 N4 C10 C9 -179.21(18) . . . . ?
O1 C4 C5 C6 0.7(3) . . . . ?
O3 C18 C19 C20 0.0(3) . . . . ?
O3 C21 C20 C19 0.7(3) . . . . ?
O2 C11 C12 C13 0.0(3) . . . . ?
O2 C14 C13 C12 -0.2(4) . . . . ?
N2 N1 C1 C2 0.2(4) . . . . ?
N2 N1 B1 N3 63.6(3) . . . . ?
N2 N1 B1 N5 -55.8(3) . . . . ?
N2 C3 C4 O1 -1.2(4) . . . . ?
N2 C3 C4 C5 177.4(3) . . . . ?
N2 C3 C2 C1 0.3(3) . . . . ?
N3 N4 C10 C11 178.8(2) . . . . ?
N3 N4 C10 C9 -0.1(3) . . . . ?
N3 C8 C9 C10 0.0(3) . . . . ?
N6 N5 C15 C16 0.1(3) . . . . ?
N6 N5 B1 N3 -55.6(3) . . . . ?
N6 N5 B1 N1 63.2(3) . . . . ?
N6 C17 C18 O3 -8.5(4) . . . . ?
N6 C17 C18 C19 170.6(3) . . . . ?
N6 C17 C16 C15 -0.1(3) . . . . ?
N4 N3 C8 C9 0.0(3) . . . . ?
N4 N3 B1 N5 60.4(3) . . . . ?
N4 N3 B1 N1 -59.1(3) . . . . ?
N4 C10 C11 O2 2.6(4) . . . . ?
N4 C10 C11 C12 -178.6(3) . . . . ?
N4 C10 C9 C8 0.1(3) . . . . ?
N5 N6 C17 C18 -179.5(2) . . . . ?
N5 N6 C17 C16 0.2(3) . . . . ?
N1 N2 C3 C4 -179.9(2) . . . . ?
N1 N2 C3 C2 -0.2(3) . . . . ?
C3 N2 N1 C1 0.0(3) . . . . ?
C3 N2 N1 B1 -177.5(2) . . . . ?
C3 C4 C5 C6 -178.0(3) . . . . ?
C3 C2 C1 N1 -0.3(4) . . . . ?
C4 O1 C7 C6 0.1(3) . . . . ?
C4 C3 C2 C1 179.9(3) . . . . ?
C4 C5 C6 C7 -0.6(3) . . . . ?
C8 N3 N4 La1 179.17(18) . . . . ?
C8 N3 N4 C10 0.0(3) . . . . ?
C8 N3 B1 N5 -121.0(3) . . . . ?
C8 N3 B1 N1 119.4(3) . . . . ?
C5 C6 C7 O1 0.3(3) . . . . ?
C17 N6 N5 C15 -0.2(3) . . . . ?
C17 N6 N5 B1 177.9(2) . . . . ?
C17 C18 C19 C20 -179.1(3) . . . . ?
C17 C16 C15 N5 0.0(3) . . . . ?
C18 O3 C21 C20 -0.7(3) . . . . ?
C18 C17 C16 C15 179.5(3) . . . . ?
C10 C11 C12 C13 -178.9(3) . . . . ?
C11 O2 C14 C13 0.3(3) . . . . ?
C11 C10 C9 C8 -178.6(3) . . . . ?
C14 O2 C11 C10 178.9(2) . . . . ?
C14 O2 C11 C12 -0.2(3) . . . . ?
C14 C13 C12 C11 0.1(4) . . . . ?
C21 O3 C18 C17 179.8(2) . . . . ?
C21 O3 C18 C19 0.5(3) . . . . ?
C21 C20 C19 C18 -0.4(3) . . . . ?
C2 C3 C4 O1 179.2(3) . . . . ?
C2 C3 C4 C5 -2.2(5) . . . . ?
C7 O1 C4 C3 178.5(2) . . . . ?
C7 O1 C4 C5 -0.5(3) . . . . ?
C9 C10 C11 O2 -178.8(3) . . . . ?
C9 C10 C11 C12 0.0(5) . . . . ?
C1 N1 B1 N3 -113.4(3) . . . . ?
C1 N1 B1 N5 127.1(3) . . . . ?
C16 C17 C18 O3 172.0(3) . . . . ?
C16 C17 C18 C19 -9.0(5) . . . . ?
C15 N5 B1 N3 122.0(3) . . . . ?
C15 N5 B1 N1 -119.2(3) . . . . ?
B1 N3 N4 La1 -2.0(3) . . . . ?
B1 N3 N4 C10 178.8(2) . . . . ?
B1 N3 C8 C9 -178.7(3) . . . . ?
B1 N5 C15 C16 -177.8(3) . . . . ?
B1 N1 C1 C2 177.5(3) . . . . ?
